data_2237307
loop_
_publ_author_name
'Karg\?il\?i, Hakan'
'Alaman A\(gar, Ay\,sen'
'Alpaslan, G\"okhan'
'B\"uy\"ukg\"ung\"or, Orhan'
'Erd\"onmez, Ahmet'

_publ_section_title
;
 1-{(<i>Z</i>)-[2-Methoxy-5-(trifluoromethyl)anilino]methylidene}naphthalen-2(1<i>H</i>)-one
;
_journal_coeditor_code FY2084
_journal_issue 2
_journal_name_full 'Acta Crystallographica Section E'
_journal_page_first o163
_journal_paper_doi 10.1107/S1600536812051410
_journal_volume 69
_journal_year 2013
_chemical_formula_iupac 'C19 H14 F3 N O2'
_chemical_formula_moiety 'C19 H14 F3 N O2'
_chemical_formula_sum 'C19 H14 F3 N O2'
_chemical_formula_weight 345.31
_chemical_name_systematic
;
1-{(<i>Z</i>)-[2-Methoxy-5-(trifluoromethyl)anilino]methylidene}naphthalen-
2(1<i>H</i>)-one
;
_space_group_IT_number 14
_symmetry_cell_setting monoclinic
_symmetry_space_group_name_Hall '-P 2ybc'
_symmetry_space_group_name_H-M 'P 1 21/c 1'
_atom_sites_solution_hydrogens geom
_atom_sites_solution_primary direct
_atom_sites_solution_secondary difmap
_audit_creation_method SHELXL-97
_cell_angle_alpha 90.00
_cell_angle_beta 106.284(5)
_cell_angle_gamma 90.00
_cell_formula_units_Z 4
_cell_length_a 16.3922(10)
_cell_length_b 5.7201(2)
_cell_length_c 17.7632(10)
_cell_measurement_reflns_used 15281
_cell_measurement_temperature 296(2)
_cell_measurement_theta_max 28.03
_cell_measurement_theta_min 1.49
_cell_volume 1598.75(15)
_computing_cell_refinement 'X-AREA (Stoe & Cie, 2002)'
_computing_data_collection 'X-AREA (Stoe & Cie, 2002)'
_computing_data_reduction 'X-RED32 (Stoe & Cie, 2002)'
_computing_molecular_graphics 'ORTEP-3 for Windows (Farrugia, 2012)'
_computing_publication_material 'WinGX (Farrugia, 2012)'
_computing_structure_refinement 'SHELXL97 (Sheldrick, 2008)'
_computing_structure_solution 'SHELXS97 (Sheldrick, 2008)'
_diffrn_ambient_temperature 296(2)
_diffrn_detector_area_resol_mean 6.67
_diffrn_measured_fraction_theta_full 1.000
_diffrn_measured_fraction_theta_max 1.000
_diffrn_measurement_device_type 'Stoe IPDSII'
_diffrn_measurement_method '\w scans'
_diffrn_radiation_monochromator graphite
_diffrn_radiation_source 'fine-focus sealed tube'
_diffrn_radiation_type MoK\a
_diffrn_radiation_wavelength 0.71073
_diffrn_reflns_av_R_equivalents 0.0567
_diffrn_reflns_av_sigmaI/netI 0.0472
_diffrn_reflns_limit_h_max 20
_diffrn_reflns_limit_h_min -20
_diffrn_reflns_limit_k_max 7
_diffrn_reflns_limit_k_min -7
_diffrn_reflns_limit_l_max 21
_diffrn_reflns_limit_l_min -21
_diffrn_reflns_number 19794
_diffrn_reflns_theta_full 26.00
_diffrn_reflns_theta_max 26.00
_diffrn_reflns_theta_min 2.38
_diffrn_standards_decay_% 0
_diffrn_standards_interval_count 0
_diffrn_standards_number 0
_exptl_absorpt_coefficient_mu 0.117
_exptl_absorpt_correction_T_max 0.9835
_exptl_absorpt_correction_T_min 0.9489
_exptl_absorpt_correction_type integration
_exptl_absorpt_process_details '(X-RED32; Stoe & Cie, 2002)'
_exptl_crystal_colour brown
_exptl_crystal_density_diffrn 1.435
_exptl_crystal_density_method 'not measured'
_exptl_crystal_description prism
_exptl_crystal_F_000 712
_exptl_crystal_size_max 0.580
_exptl_crystal_size_mid 0.350
_exptl_crystal_size_min 0.130
_refine_diff_density_max 0.146
_refine_diff_density_min -0.167
_refine_ls_extinction_method none
_refine_ls_goodness_of_fit_ref 0.948
_refine_ls_hydrogen_treatment mixed
_refine_ls_matrix_type full
_refine_ls_number_parameters 258
_refine_ls_number_reflns 3129
_refine_ls_number_restraints 72
_refine_ls_restrained_S_all 1.020
_refine_ls_R_factor_all 0.1122
_refine_ls_R_factor_gt 0.0480
_refine_ls_shift/su_max 0.000
_refine_ls_shift/su_mean 0.000
_refine_ls_structure_factor_coef Fsqd
_refine_ls_weighting_details 'calc w=1/[\s^2^(Fo^2^)+(0.0399P)^2^] where P=(Fo^2^+2Fc^2^)/3'
_refine_ls_weighting_scheme calc
_refine_ls_wR_factor_gt 0.0812
_refine_ls_wR_factor_ref 0.0969
_reflns_number_gt 1722
_reflns_number_total 3129
_reflns_threshold_expression I>2\s(I)
_cod_data_source_file fy2084.cif
_cod_data_source_block I
_cod_original_cell_volume 1598.75(14)
_cod_original_sg_symbol_H-M 'P 21/c'
_cod_database_code 2237307
_cod_database_fobs_code 2237307

loop_
_symmetry_equiv_pos_as_xyz
'x, y, z'
'-x, y+1/2, -z+1/2'
'-x, -y, -z'
'x, -y-1/2, z-1/2'

loop_
_atom_site_type_symbol
_atom_site_label
_atom_site_fract_x
_atom_site_fract_y
_atom_site_fract_z
_atom_site_U_iso_or_equiv
_atom_site_adp_type
_atom_site_calc_flag
_atom_site_refinement_flags
_atom_site_occupancy
_atom_site_symmetry_multiplicity
_atom_site_disorder_assembly
_atom_site_disorder_group
C C1 0.17645(13) 0.2354(4) 0.18859(12) 0.0443(6) Uani d . 1 1 . .
C C2 0.15233(15) 0.1866(5) 0.10590(13) 0.0527(6) Uani d . 1 1 . .
C C3 0.10170(16) -0.0181(5) 0.07934(13) 0.0589(7) Uani d . 1 1 . .
H H3 0.0853 -0.0530 0.0261 0.071 Uiso calc R 1 1 . .
C C4 0.07736(15) -0.1601(5) 0.12881(13) 0.0573(7) Uani d . 1 1 . .
H H4 0.0450 -0.2913 0.1088 0.069 Uiso calc R 1 1 . .
C C5 0.09943(13) -0.1173(4) 0.21140(13) 0.0459(6) Uani d . 1 1 . .
C C6 0.07423(15) -0.2706(4) 0.26206(14) 0.0568(6) Uani d . 1 1 . .
H H6 0.0436 -0.4041 0.2417 0.068 Uiso calc R 1 1 . .
C C7 0.09358(16) -0.2288(5) 0.34056(14) 0.0625(7) Uani d . 1 1 . .
H H7 0.0765 -0.3326 0.3735 0.075 Uiso calc R 1 1 . .
C C8 0.13909(17) -0.0297(5) 0.37078(13) 0.0611(7) Uani d . 1 1 . .
H H8 0.1519 0.0010 0.4242 0.073 Uiso calc R 1 1 . .
C C9 0.16550(15) 0.1225(4) 0.32305(12) 0.0543(6) Uani d . 1 1 . .
H H9 0.1960 0.2550 0.3447 0.065 Uiso calc R 1 1 . .
C C10 0.14750(13) 0.0831(4) 0.24208(12) 0.0424(5) Uani d . 1 1 . .
C C11 0.22965(14) 0.4238(4) 0.21675(13) 0.0466(6) Uani d . 1 1 . .
H H11 0.2449 0.4530 0.2704 0.056 Uiso calc R 1 1 . .
C C12 0.31391(14) 0.7553(4) 0.19682(13) 0.0470(6) Uani d . 1 1 . .
C C13 0.33425(15) 0.8888(4) 0.13842(13) 0.0518(6) Uani d . 1 1 . .
C C14 0.38600(16) 1.0818(5) 0.15828(15) 0.0611(7) Uani d . 1 1 . .
H H14 0.3995 1.1696 0.1194 0.073 Uiso calc R 1 1 . .
C C15 0.41778(15) 1.1448(5) 0.23597(16) 0.0616(7) Uani d . 1 1 . .
H H15 0.4525 1.2757 0.2492 0.074 Uiso calc R 1 1 . .
C C16 0.39861(15) 1.0159(4) 0.29414(14) 0.0526(6) Uani d . 1 1 A .
C C17 0.34681(14) 0.8209(4) 0.27413(13) 0.0531(6) Uani d . 1 1 . .
H H17 0.3341 0.7330 0.3134 0.064 Uiso calc R 1 1 . .
C C18 0.43282(19) 1.0816(6) 0.37746(17) 0.0706(8) Uani d D 1 1 . .
C C19 0.3127(2) 0.9460(5) 0.00083(15) 0.0800(9) Uani d . 1 1 . .
H H19A 0.2853 0.8708 -0.0480 0.120 Uiso calc R 1 1 . .
H H19B 0.3725 0.9578 0.0066 0.120 Uiso calc R 1 1 . .
H H19C 0.2893 1.0997 0.0014 0.120 Uiso calc R 1 1 . .
F F1A 0.3844(4) 1.0304(15) 0.4230(2) 0.112(2) Uani d PDU 0.668(9) 1 A 1
F F2A 0.5162(2) 1.0948(14) 0.3989(3) 0.1156(18) Uani d PDU 0.668(9) 1 A 1
F F3A 0.4413(6) 1.3154(9) 0.3887(3) 0.139(2) Uani d PDU 0.668(9) 1 A 1
F F1B 0.4342(10) 0.897(2) 0.4242(4) 0.108(4) Uani d PDU 0.332(9) 1 A 2
F F2B 0.4937(8) 0.945(3) 0.4172(5) 0.113(4) Uani d PDU 0.332(9) 1 A 2
F F3B 0.3934(8) 1.252(3) 0.3936(6) 0.126(5) Uani d PDU 0.332(9) 1 A 2
N N1 0.25997(12) 0.5641(3) 0.17194(11) 0.0489(5) Uani d . 1 1 . .
O O1 0.17545(12) 0.3149(3) 0.05715(9) 0.0707(5) Uani d . 1 1 . .
O O2 0.29915(11) 0.8115(3) 0.06414(9) 0.0651(5) Uani d . 1 1 . .
H H1 0.2375(18) 0.521(5) 0.1153(17) 0.100(10) Uiso d . 1 1 . .

loop_
_atom_site_aniso_label
_atom_site_aniso_U_11
_atom_site_aniso_U_22
_atom_site_aniso_U_33
_atom_site_aniso_U_12
_atom_site_aniso_U_13
_atom_site_aniso_U_23
C1 0.0468(13) 0.0434(15) 0.0421(12) 0.0046(11) 0.0116(10) 0.0010(11)
C2 0.0547(14) 0.0570(16) 0.0451(13) 0.0073(13) 0.0120(11) 0.0037(13)
C3 0.0589(16) 0.0727(19) 0.0403(12) 0.0039(14) 0.0064(11) -0.0073(13)
C4 0.0540(15) 0.0602(17) 0.0557(15) -0.0027(13) 0.0117(12) -0.0125(13)
C5 0.0426(13) 0.0439(14) 0.0516(13) 0.0045(11) 0.0141(10) -0.0030(11)
C6 0.0534(15) 0.0492(16) 0.0699(16) -0.0039(12) 0.0207(13) -0.0024(13)
C7 0.0706(17) 0.0593(18) 0.0631(16) -0.0044(15) 0.0281(13) 0.0099(14)
C8 0.0710(17) 0.0699(19) 0.0436(13) -0.0054(15) 0.0179(12) 0.0046(13)
C9 0.0596(15) 0.0574(17) 0.0458(13) -0.0090(13) 0.0144(11) -0.0018(12)
C10 0.0391(12) 0.0447(14) 0.0431(12) 0.0036(11) 0.0113(9) 0.0015(11)
C11 0.0485(13) 0.0489(15) 0.0447(12) 0.0066(12) 0.0167(11) 0.0070(12)
C12 0.0470(13) 0.0420(14) 0.0551(14) 0.0081(12) 0.0195(11) 0.0077(12)
C13 0.0521(14) 0.0543(17) 0.0534(15) 0.0044(12) 0.0221(12) 0.0049(12)
C14 0.0652(16) 0.0610(18) 0.0643(17) -0.0004(15) 0.0298(13) 0.0125(14)
C15 0.0542(16) 0.0566(17) 0.0786(18) -0.0081(13) 0.0259(14) 0.0024(15)
C16 0.0476(14) 0.0523(16) 0.0598(15) -0.0011(12) 0.0180(11) 0.0005(13)
C17 0.0549(14) 0.0540(16) 0.0538(14) 0.0009(13) 0.0206(12) 0.0088(12)
C18 0.065(2) 0.070(2) 0.077(2) -0.0131(18) 0.0216(16) -0.0105(18)
C19 0.099(2) 0.090(2) 0.0601(16) -0.0002(18) 0.0382(15) 0.0151(16)
F1A 0.114(3) 0.164(5) 0.0654(19) -0.055(3) 0.036(2) -0.023(2)
F2A 0.072(2) 0.171(5) 0.091(2) -0.037(3) 0.0024(16) -0.023(3)
F3A 0.222(6) 0.094(3) 0.104(3) -0.050(4) 0.048(4) -0.029(2)
F1B 0.144(8) 0.118(6) 0.058(3) -0.058(6) 0.024(5) 0.008(4)
F2B 0.086(6) 0.154(8) 0.080(5) 0.052(6) -0.006(4) -0.029(5)
F3B 0.129(7) 0.140(9) 0.100(5) 0.047(6) 0.018(5) -0.061(6)
N1 0.0534(12) 0.0474(13) 0.0470(11) 0.0008(10) 0.0156(9) 0.0033(10)
O1 0.0933(14) 0.0756(13) 0.0442(9) -0.0021(11) 0.0208(9) 0.0103(9)
O2 0.0776(12) 0.0706(13) 0.0525(10) -0.0053(10) 0.0273(9) 0.0083(9)

loop_
_atom_type_symbol
_atom_type_description
_atom_type_scat_dispersion_real
_atom_type_scat_dispersion_imag
_atom_type_scat_source
C C 0.0033 0.0016 'International Tables Vol C Tables 4.2.6.8 and 6.1.1.4'
H H 0.0000 0.0000 'International Tables Vol C Tables 4.2.6.8 and 6.1.1.4'
F F 0.0171 0.0103 'International Tables Vol C Tables 4.2.6.8 and 6.1.1.4'
N N 0.0061 0.0033 'International Tables Vol C Tables 4.2.6.8 and 6.1.1.4'
O O 0.0106 0.0060 'International Tables Vol C Tables 4.2.6.8 and 6.1.1.4'

loop_
_geom_angle_atom_site_label_1
_geom_angle_atom_site_label_2
_geom_angle_atom_site_label_3
_geom_angle
C11 C1 C2 119.0(2)
C11 C1 C10 120.90(19)
C2 C1 C10 120.1(2)
O1 C2 C3 120.1(2)
O1 C2 C1 122.3(2)
C3 C2 C1 117.5(2)
C4 C3 C2 122.1(2)
C4 C3 H3 119.0
C2 C3 H3 119.0
C3 C4 C5 122.3(2)
C3 C4 H4 118.9
C5 C4 H4 118.9
C6 C5 C10 119.6(2)
C6 C5 C4 121.1(2)
C10 C5 C4 119.2(2)
C7 C6 C5 121.5(2)
C7 C6 H6 119.3
C5 C6 H6 119.3
C6 C7 C8 119.1(2)
C6 C7 H7 120.4
C8 C7 H7 120.4
C9 C8 C7 120.9(2)
C9 C8 H8 119.6
C7 C8 H8 119.6
C8 C9 C10 121.4(2)
C8 C9 H9 119.3
C10 C9 H9 119.3
C9 C10 C5 117.4(2)
C9 C10 C1 123.9(2)
C5 C10 C1 118.73(19)
N1 C11 C1 124.0(2)
N1 C11 H11 118.0
C1 C11 H11 118.0
C17 C12 N1 124.3(2)
C17 C12 C13 118.8(2)
N1 C12 C13 116.9(2)
O2 C13 C14 125.0(2)
O2 C13 C12 114.7(2)
C14 C13 C12 120.3(2)
C13 C14 C15 119.9(2)
C13 C14 H14 120.0
C15 C14 H14 120.0
C16 C15 C14 120.7(2)
C16 C15 H15 119.7
C14 C15 H15 119.7
C15 C16 C17 119.4(2)
C15 C16 C18 120.9(3)
C17 C16 C18 119.7(2)
C12 C17 C16 121.0(2)
C12 C17 H17 119.5
C16 C17 H17 119.5
F3B C18 F2B 135.2(6)
F1A C18 F2A 126.4(4)
F3B C18 F1B 113.3(7)
F2B C18 F1B 46.8(11)
F1A C18 F3A 100.6(4)
F2A C18 F3A 81.1(6)
F3B C18 C16 110.7(5)
F2B C18 C16 114.0(4)
F1A C18 C16 115.8(3)
F2A C18 C16 112.1(3)
F1B C18 C16 110.9(4)
F3A C18 C16 113.2(4)
O2 C19 H19A 109.5
O2 C19 H19B 109.5
H19A C19 H19B 109.5
O2 C19 H19C 109.5
H19A C19 H19C 109.5
H19B C19 H19C 109.5
C18 F2A F3A 50.4(3)
C18 F3A F2A 48.5(3)
F2B F1B C18 65.0(8)
F1B F2B C18 68.1(8)
C11 N1 C12 126.6(2)
C11 N1 H1 111.3(17)
C12 N1 H1 122.1(17)
C13 O2 C19 118.2(2)

loop_
_geom_bond_atom_site_label_1
_geom_bond_atom_site_label_2
_geom_bond_distance
C1 C11 1.388(3)
C1 C2 1.437(3)
C1 C10 1.463(3)
C2 O1 1.272(3)
C2 C3 1.436(3)
C3 C4 1.337(3)
C3 H3 0.9300
C4 C5 1.430(3)
C4 H4 0.9300
C5 C6 1.399(3)
C5 C10 1.411(3)
C6 C7 1.362(3)
C6 H6 0.9300
C7 C8 1.385(3)
C7 H7 0.9300
C8 C9 1.367(3)
C8 H8 0.9300
C9 C10 1.403(3)
C9 H9 0.9300
C11 N1 1.322(3)
C11 H11 0.9300
C12 C17 1.379(3)
C12 N1 1.398(3)
C12 C13 1.402(3)
C13 O2 1.357(3)
C13 C14 1.377(3)
C14 C15 1.379(3)
C14 H14 0.9300
C15 C16 1.376(3)
C15 H15 0.9300
C16 C17 1.387(3)
C16 C18 1.477(4)
C17 H17 0.9300
C18 F3B 1.248(8)
C18 F2B 1.308(8)
C18 F1A 1.315(4)
C18 F2A 1.315(4)
C18 F1B 1.339(8)
C18 F3A 1.354(5)
C19 O2 1.430(3)
C19 H19A 0.9600
C19 H19B 0.9600
C19 H19C 0.9600
F2A F3A 1.735(10)
F1B F2B 1.05(2)
N1 H1 1.00(3)

loop_
_geom_hbond_atom_site_label_D
_geom_hbond_atom_site_label_H
_geom_hbond_atom_site_label_A
_geom_hbond_site_symmetry_A
_geom_hbond_distance_DH
_geom_hbond_distance_HA
_geom_hbond_distance_DA
_geom_hbond_angle_DHA
C8 H8 O1 4_566 0.93 2.51 3.423(3) 165.7
N1 H1 O1 . 1.00(3) 1.70(3) 2.554(3) 140(2)

loop_
_geom_torsion_atom_site_label_1
_geom_torsion_atom_site_label_2
_geom_torsion_atom_site_label_3
_geom_torsion_atom_site_label_4
_geom_torsion
C11 C1 C2 O1 -2.7(3)
C10 C1 C2 O1 179.5(2)
C11 C1 C2 C3 176.1(2)
C10 C1 C2 C3 -1.7(3)
O1 C2 C3 C4 178.8(2)
C1 C2 C3 C4 -0.1(3)
C2 C3 C4 C5 0.5(4)
C3 C4 C5 C6 -179.0(2)
C3 C4 C5 C10 0.9(3)
C10 C5 C6 C7 1.3(3)
C4 C5 C6 C7 -178.7(2)
C5 C6 C7 C8 0.1(4)
C6 C7 C8 C9 -0.8(4)
C7 C8 C9 C10 0.1(4)
C8 C9 C10 C5 1.3(3)
C8 C9 C10 C1 -177.9(2)
C6 C5 C10 C9 -2.0(3)
C4 C5 C10 C9 178.0(2)
C6 C5 C10 C1 177.3(2)
C4 C5 C10 C1 -2.7(3)
C11 C1 C10 C9 4.5(3)
C2 C1 C10 C9 -177.7(2)
C11 C1 C10 C5 -174.70(19)
C2 C1 C10 C5 3.1(3)
C2 C1 C11 N1 0.2(3)
C10 C1 C11 N1 178.1(2)
C17 C12 C13 O2 180.0(2)
N1 C12 C13 O2 -0.8(3)
C17 C12 C13 C14 -0.1(3)
N1 C12 C13 C14 179.0(2)
O2 C13 C14 C15 179.6(2)
C12 C13 C14 C15 -0.2(4)
C13 C14 C15 C16 0.3(4)
C14 C15 C16 C17 0.0(4)
C14 C15 C16 C18 179.6(2)
N1 C12 C17 C16 -178.7(2)
C13 C12 C17 C16 0.4(3)
C15 C16 C17 C12 -0.4(3)
C18 C16 C17 C12 180.0(2)
C15 C16 C18 F3B 76.5(10)
C17 C16 C18 F3B -103.8(10)
C15 C16 C18 F2B -106.0(11)
C17 C16 C18 F2B 73.6(11)
C15 C16 C18 F1A 149.0(5)
C17 C16 C18 F1A -31.4(6)
C15 C16 C18 F2A -55.9(5)
C17 C16 C18 F2A 123.7(5)
C15 C16 C18 F1B -156.9(9)
C17 C16 C18 F1B 22.8(10)
C15 C16 C18 F3A 33.6(6)
C17 C16 C18 F3A -146.8(5)
F3B C18 F2A F3A -17.8(9)
F2B C18 F2A F3A -145.9(6)
F1A C18 F2A F3A -96.6(6)
F1B C18 F2A F3A -135.1(6)
C16 C18 F2A F3A 111.5(4)
F3B C18 F3A F2A 154.8(11)
F2B C18 F3A F2A 27.3(7)
F1A C18 F3A F2A 125.6(4)
F1B C18 F3A F2A 83.5(10)
C16 C18 F3A F2A -110.3(4)
F3B C18 F1B F2B -131.0(8)
F1A C18 F1B F2B -149.5(8)
F2A C18 F1B F2B -10.6(7)
F3A C18 F1B F2B -89.7(11)
C16 C18 F1B F2B 103.9(6)
F3B C18 F2B F1B 79.9(17)
F1A C18 F2B F1B 22.7(7)
F2A C18 F2B F1B 165.1(10)
F3A C18 F2B F1B 126.0(8)
C16 C18 F2B F1B -96.7(8)
C1 C11 N1 C12 -179.7(2)
C17 C12 N1 C11 2.8(3)
C13 C12 N1 C11 -176.3(2)
C14 C13 O2 C19 -3.5(3)
C12 C13 O2 C19 176.4(2)
